data_1518652
loop_
_publ_author_name
'Chen, Chunmei'
'Zhu, Hucheng'
'Li, Xiao-Nian'
'Yang, Jing'
'Wang, Jianping'
'Li, Gentao'
'Li, Yan'
'Tong, Qingyi'
'Yao, Guangmin'
'Luo, Zengwei'
'Xue, Yongbo'
'Zhang, Yonghui'

_publ_section_title
;
 Armochaeglobines A and B, Two New Indole-Based Alkaloids from the
 Arthropod-Derived Fungus Chaetomium globosum.
;
_journal_issue 3
_journal_name_full 'Organic letters'
_journal_page_first 644
_journal_page_last 647
_journal_paper_doi 10.1021/ol503666b
_journal_volume 17
_journal_year 2015
_chemical_absolute_configuration ad
_chemical_formula_moiety 'C30 H36 N2 O6, H2 O'
_chemical_formula_sum 'C30 H38 N2 O7'
_chemical_formula_weight 538.62
_chemical_name_systematic
; 
 ? 
;
_space_group_IT_number 4
_symmetry_cell_setting monoclinic
_symmetry_space_group_name_Hall 'P 2yb'
_symmetry_space_group_name_H-M 'P 1 21 1'
_atom_sites_solution_hydrogens geom
_atom_sites_solution_primary direct
_atom_sites_solution_secondary difmap
_audit_creation_method SHELXL-97
_cell_angle_alpha 90.00
_cell_angle_beta 92.4530(10)
_cell_angle_gamma 90.00
_cell_formula_units_Z 2
_cell_length_a 11.3323(4)
_cell_length_b 8.5548(3)
_cell_length_c 14.1288(5)
_cell_measurement_reflns_used 9926
_cell_measurement_temperature 100(2)
_cell_measurement_theta_max 68.67
_cell_measurement_theta_min 3.90
_cell_volume 1368.47(8)
_computing_cell_refinement 'Bruker SAINT'
_computing_data_collection 'Bruker APEX2'
_computing_data_reduction 'Bruker SAINT'
_computing_molecular_graphics 'Bruker SHELXTL'
_computing_publication_material 'Bruker SHELXTL'
_computing_structure_refinement 'SHELXL-97 (Sheldrick, 2008)'
_computing_structure_solution 'SHELXS-97 (Sheldrick, 2008)'
_diffrn_ambient_temperature 100(2)
_diffrn_measured_fraction_theta_full 0.962
_diffrn_measured_fraction_theta_max 0.962
_diffrn_measurement_device_type 'Bruker APEX-II CCD'
_diffrn_measurement_method '\f and \w scans'
_diffrn_radiation_monochromator graphite
_diffrn_radiation_source 'fine-focus sealed tube'
_diffrn_radiation_type CuK\a
_diffrn_radiation_wavelength 1.54178
_diffrn_reflns_av_R_equivalents 0.0533
_diffrn_reflns_av_sigmaI/netI 0.0517
_diffrn_reflns_limit_h_max 13
_diffrn_reflns_limit_h_min -13
_diffrn_reflns_limit_k_max 10
_diffrn_reflns_limit_k_min -10
_diffrn_reflns_limit_l_max 15
_diffrn_reflns_limit_l_min -16
_diffrn_reflns_number 15933
_diffrn_reflns_theta_full 69.33
_diffrn_reflns_theta_max 69.33
_diffrn_reflns_theta_min 3.13
_exptl_absorpt_coefficient_mu 0.759
_exptl_absorpt_correction_T_max 0.9630
_exptl_absorpt_correction_T_min 0.6586
_exptl_absorpt_correction_type multi-scan
_exptl_absorpt_process_details sadabs
_exptl_crystal_colour yellow
_exptl_crystal_density_diffrn 1.307
_exptl_crystal_density_method 'not measured'
_exptl_crystal_description prism
_exptl_crystal_F_000 576
_exptl_crystal_size_max 0.60
_exptl_crystal_size_mid 0.21
_exptl_crystal_size_min 0.05
_refine_diff_density_max 0.322
_refine_diff_density_min -0.406
_refine_diff_density_rms 0.084
_refine_ls_abs_structure_details 'Flack H D (1983), Acta Cryst. A39, 876-881'
_refine_ls_abs_structure_Flack 0.4(2)
_refine_ls_extinction_method none
_refine_ls_goodness_of_fit_ref 1.143
_refine_ls_hydrogen_treatment mixed
_refine_ls_matrix_type full
_refine_ls_number_parameters 363
_refine_ls_number_reflns 4445
_refine_ls_number_restraints 4
_refine_ls_restrained_S_all 1.143
_refine_ls_R_factor_all 0.0560
_refine_ls_R_factor_gt 0.0552
_refine_ls_shift/su_max 0.000
_refine_ls_shift/su_mean 0.000
_refine_ls_structure_factor_coef Fsqd
_refine_ls_weighting_details 'calc w=1/[\s^2^(Fo^2^)+(0.0813P)^2^+1.0265P] where P=(Fo^2^+2Fc^2^)/3'
_refine_ls_weighting_scheme calc
_refine_ls_wR_factor_gt 0.1521
_refine_ls_wR_factor_ref 0.1529
_reflns_number_gt 4351
_reflns_number_total 4445
_reflns_threshold_expression >2sigma(I)
_cod_data_source_file ol503666b_si_001.cif
_cod_data_source_block cu_zyh_cg2347_0m
_cod_depositor_comments
;
The following automatic conversions were performed:

'_symmetry_cell_setting' value 'Monoclinic' changed to 'monoclinic'
according to
/usr/data/users/saulius/crontab/automatic-downloads/rss-feeds/ACS/lib/dictionaries/cif_core.dic
dictionary named 'cif_core.dic' version 2.4.2 from 2011-04-26.

Automatic conversion script
Id: cif_fix_values 3008 2015-01-20 13:52:24Z robertas 

 Adding full bibliography for 1518652--1518653.cif.
;
_cod_original_sg_symbol_H-M 'P 21'
_cod_database_code 1518652

loop_
_symmetry_equiv_pos_as_xyz
'x, y, z'
'-x, y+1/2, -z'

loop_
_atom_site_label
_atom_site_type_symbol
_atom_site_fract_x
_atom_site_fract_y
_atom_site_fract_z
_atom_site_U_iso_or_equiv
_atom_site_adp_type
_atom_site_occupancy
_atom_site_symmetry_multiplicity
_atom_site_calc_flag
_atom_site_refinement_flags
O18 O 0.40831(19) 0.2561(3) 0.77958(15) 0.0288(6) Uani 1 1 d .
O1S O 0.7440(2) 0.4868(3) 0.60975(18) 0.0334(6) Uani 1 1 d D
H1SB H 0.712(4) 0.406(3) 0.591(3) 0.050 Uiso 1 1 d D
H1SA H 0.707(4) 0.559(3) 0.583(3) 0.050 Uiso 1 1 d D
O1 O 0.36559(17) 0.7202(3) 0.45612(14) 0.0194(5) Uani 1 1 d .
O6 O 0.02655(16) 0.6074(3) 0.29483(14) 0.0215(5) Uani 1 1 d .
O23 O 0.35619(18) 0.2249(3) 0.49526(14) 0.0208(5) Uani 1 1 d .
O13 O 0.00897(18) 0.6528(3) 0.52512(14) 0.0232(5) Uani 1 1 d .
O13' O -0.07707(19) 0.5400(3) 0.48725(17) 0.0319(6) Uani 1 1 d .
H13' H -0.1262 0.5201 0.5284 0.048 Uiso 1 1 calc R
N2 N 0.4335(2) 0.5703(3) 0.33594(17) 0.0187(5) Uani 1 1 d .
H2 H 0.4903 0.6341 0.3200 0.022 Uiso 1 1 calc R
N1' N 0.8056(2) 0.4647(4) 0.28688(19) 0.0246(6) Uani 1 1 d .
H1' H 0.8720 0.5031 0.3116 0.029 Uiso 1 1 calc R
C6' C 0.7931(3) 0.4528(6) 0.0252(3) 0.0389(9) Uani 1 1 d .
H6' H 0.8348 0.4791 -0.0295 0.047 Uiso 1 1 calc R
C5' C 0.6806(3) 0.3832(6) 0.0141(2) 0.0396(10) Uani 1 1 d .
H5' H 0.6488 0.3606 -0.0477 0.048 Uiso 1 1 calc R
C4' C 0.6161(3) 0.3473(5) 0.0920(2) 0.0297(8) Uani 1 1 d .
H4' H 0.5396 0.3024 0.0842 0.036 Uiso 1 1 calc R
C3'A C 0.6652(3) 0.3781(4) 0.1823(2) 0.0215(7) Uani 1 1 d .
C3' C 0.6242(3) 0.3581(4) 0.2764(2) 0.0205(7) Uani 1 1 d .
C10 C 0.5060(2) 0.3025(4) 0.3037(2) 0.0212(6) Uani 1 1 d .
H10A H 0.5097 0.2751 0.3719 0.025 Uiso 1 1 calc R
H10B H 0.4854 0.2065 0.2675 0.025 Uiso 1 1 calc R
C3 C 0.4086(2) 0.4250(4) 0.28531(19) 0.0192(7) Uani 1 1 d .
H3 H 0.3995 0.4465 0.2158 0.023 Uiso 1 1 calc R
C4 C 0.2883(2) 0.3739(4) 0.32302(19) 0.0173(6) Uani 1 1 d .
H4 H 0.2906 0.2586 0.3347 0.021 Uiso 1 1 calc R
C9 C 0.2822(2) 0.4590(4) 0.4197(2) 0.0165(6) Uani 1 1 d .
C23 C 0.3326(2) 0.3621(4) 0.5031(2) 0.0172(6) Uani 1 1 d .
C22 C 0.3472(2) 0.4415(4) 0.59750(19) 0.0173(6) Uani 1 1 d .
H22A H 0.3484 0.5564 0.5893 0.021 Uiso 1 1 calc R
H22B H 0.4221 0.4088 0.6302 0.021 Uiso 1 1 calc R
C21 C 0.2417(2) 0.3929(4) 0.65541(19) 0.0172(6) Uani 1 1 d .
H21 H 0.2376 0.2761 0.6546 0.021 Uiso 1 1 calc R
C17 C 0.2535(2) 0.4447(4) 0.75951(19) 0.0189(6) Uani 1 1 d .
H17 H 0.2833 0.5548 0.7606 0.023 Uiso 1 1 calc R
C18 C 0.3417(3) 0.3461(5) 0.8165(2) 0.0265(8) Uani 1 1 d .
C25 C 0.3464(4) 0.3597(7) 0.9225(2) 0.0514(13) Uani 1 1 d .
H25A H 0.2748 0.3142 0.9474 0.077 Uiso 1 1 calc R
H25B H 0.3518 0.4702 0.9405 0.077 Uiso 1 1 calc R
H25C H 0.4158 0.3037 0.9487 0.077 Uiso 1 1 calc R
C16 C 0.1243(2) 0.4479(4) 0.7908(2) 0.0206(7) Uani 1 1 d .
H16 H 0.0951 0.3382 0.7967 0.025 Uiso 1 1 calc R
C24 C 0.0991(3) 0.5377(5) 0.8812(2) 0.0273(8) Uani 1 1 d .
H24A H 0.1428 0.6366 0.8822 0.041 Uiso 1 1 calc R
H24B H 0.1239 0.4749 0.9366 0.041 Uiso 1 1 calc R
H24C H 0.0142 0.5594 0.8828 0.041 Uiso 1 1 calc R
C15 C 0.0622(3) 0.5252(4) 0.7040(2) 0.0212(7) Uani 1 1 d .
H15A H 0.0730 0.6400 0.7063 0.025 Uiso 1 1 calc R
H15B H -0.0234 0.5020 0.7023 0.025 Uiso 1 1 calc R
C14 C 0.1196(2) 0.4563(4) 0.61615(19) 0.0172(6) Uani 1 1 d .
H14 H 0.0709 0.3652 0.5934 0.021 Uiso 1 1 calc R
C13 C 0.1221(2) 0.5754(4) 0.5362(2) 0.0159(6) Uani 1 1 d .
H13 H 0.1823 0.6565 0.5549 0.019 Uiso 1 1 calc R
C8 C 0.1528(2) 0.5123(4) 0.43768(19) 0.0155(6) Uani 1 1 d .
H8 H 0.1002 0.4205 0.4239 0.019 Uiso 1 1 calc R
C1 C 0.3645(2) 0.6007(4) 0.40824(19) 0.0167(6) Uani 1 1 d .
C7' C 0.8437(3) 0.4834(5) 0.1132(3) 0.0311(8) Uani 1 1 d .
H7' H 0.9203 0.5282 0.1203 0.037 Uiso 1 1 calc R
C1'A C 0.7786(3) 0.4465(4) 0.1923(2) 0.0236(7) Uani 1 1 d .
C2' C 0.7127(2) 0.4135(4) 0.3367(2) 0.0221(7) Uani 1 1 d .
H2' H 0.7097 0.4158 0.4038 0.027 Uiso 1 1 calc R
C5 C 0.1797(2) 0.4113(4) 0.25591(19) 0.0208(7) Uani 1 1 d .
H5 H 0.1122 0.3518 0.2816 0.025 Uiso 1 1 calc R
C6 C 0.1465(2) 0.5825(4) 0.2630(2) 0.0205(7) Uani 1 1 d .
C7 C 0.1257(2) 0.6330(4) 0.3609(2) 0.0177(7) Uani 1 1 d .
H7 H 0.1452 0.7441 0.3769 0.021 Uiso 1 1 calc R
C12 C 0.1841(3) 0.6972(5) 0.1903(2) 0.0278(8) Uani 1 1 d .
H12A H 0.1616 0.8029 0.2092 0.042 Uiso 1 1 calc R
H12B H 0.1455 0.6719 0.1288 0.042 Uiso 1 1 calc R
H12C H 0.2700 0.6920 0.1853 0.042 Uiso 1 1 calc R
C11 C 0.1931(3) 0.3502(5) 0.1554(2) 0.0282(8) Uani 1 1 d .
H11A H 0.2509 0.4143 0.1233 0.042 Uiso 1 1 calc R
H11B H 0.1167 0.3556 0.1203 0.042 Uiso 1 1 calc R
H11C H 0.2203 0.2415 0.1580 0.042 Uiso 1 1 calc R

loop_
_atom_site_aniso_label
_atom_site_aniso_U_11
_atom_site_aniso_U_22
_atom_site_aniso_U_33
_atom_site_aniso_U_23
_atom_site_aniso_U_13
_atom_site_aniso_U_12
O18 0.0215(11) 0.0452(16) 0.0199(10) 0.0008(10) 0.0030(8) 0.0113(10)
O1S 0.0308(13) 0.0327(15) 0.0364(14) -0.0005(11) -0.0030(10) 0.0017(11)
O1 0.0128(10) 0.0250(12) 0.0205(10) 0.0008(9) 0.0012(7) -0.0007(8)
O6 0.0080(9) 0.0390(14) 0.0173(9) 0.0023(10) -0.0015(7) 0.0013(9)
O23 0.0189(10) 0.0264(13) 0.0173(10) 0.0022(9) 0.0030(7) 0.0059(9)
O13 0.0143(10) 0.0309(13) 0.0247(11) 0.0019(10) 0.0031(8) 0.0028(9)
O13' 0.0155(11) 0.0524(17) 0.0280(12) -0.0002(12) 0.0023(9) -0.0052(11)
N2 0.0107(11) 0.0242(14) 0.0218(12) 0.0015(11) 0.0071(9) -0.0010(10)
N1' 0.0116(12) 0.0344(17) 0.0277(14) -0.0038(12) -0.0001(10) -0.0014(11)
C6' 0.0327(19) 0.054(3) 0.0318(18) 0.0061(19) 0.0196(15) 0.0048(19)
C5' 0.035(2) 0.064(3) 0.0205(16) -0.0040(18) 0.0086(13) 0.0015(19)
C4' 0.0183(15) 0.048(2) 0.0235(16) -0.0040(15) 0.0049(12) 0.0013(15)
C3'A 0.0142(14) 0.0288(18) 0.0219(15) -0.0001(14) 0.0047(11) 0.0036(13)
C3' 0.0133(13) 0.0296(18) 0.0189(14) -0.0005(13) 0.0039(10) 0.0077(13)
C10 0.0146(14) 0.0302(18) 0.0190(13) 0.0011(14) 0.0043(10) 0.0042(13)
C3 0.0123(14) 0.0311(19) 0.0145(13) 0.0003(13) 0.0029(10) 0.0010(12)
C4 0.0129(13) 0.0254(17) 0.0138(13) 0.0016(12) 0.0033(9) 0.0003(12)
C9 0.0111(13) 0.0232(16) 0.0153(13) -0.0004(12) 0.0005(10) -0.0013(12)
C23 0.0036(12) 0.0306(19) 0.0177(14) 0.0036(13) 0.0045(9) 0.0015(12)
C22 0.0100(13) 0.0273(16) 0.0148(13) 0.0012(13) 0.0015(10) 0.0030(12)
C21 0.0111(13) 0.0268(17) 0.0137(13) 0.0004(12) 0.0016(10) 0.0011(12)
C17 0.0151(14) 0.0274(17) 0.0144(13) 0.0005(13) 0.0038(10) -0.0011(12)
C18 0.0164(15) 0.048(2) 0.0152(15) -0.0008(14) 0.0028(11) -0.0011(14)
C25 0.035(2) 0.102(4) 0.0166(16) -0.001(2) -0.0026(14) 0.032(2)
C16 0.0137(14) 0.0304(18) 0.0182(14) 0.0023(14) 0.0052(10) -0.0015(13)
C24 0.0216(15) 0.044(2) 0.0172(14) -0.0002(15) 0.0068(11) -0.0003(15)
C15 0.0121(14) 0.0327(19) 0.0192(14) 0.0021(14) 0.0046(10) -0.0019(13)
C14 0.0095(13) 0.0247(16) 0.0176(14) 0.0000(13) 0.0017(10) -0.0026(12)
C13 0.0084(12) 0.0205(16) 0.0189(14) -0.0016(12) 0.0017(10) -0.0009(11)
C8 0.0089(13) 0.0211(15) 0.0166(14) 0.0004(12) 0.0014(10) -0.0051(11)
C1 0.0080(12) 0.0259(17) 0.0160(13) 0.0021(13) -0.0001(9) 0.0062(12)
C7' 0.0177(15) 0.042(2) 0.0343(18) 0.0014(16) 0.0131(13) 0.0003(15)
C1'A 0.0154(14) 0.0260(18) 0.0299(17) 0.0009(14) 0.0085(12) 0.0015(13)
C2' 0.0126(14) 0.032(2) 0.0215(14) -0.0021(13) 0.0005(10) 0.0046(12)
C5 0.0120(13) 0.038(2) 0.0127(13) 0.0011(13) 0.0014(10) -0.0045(12)
C6 0.0081(13) 0.0364(19) 0.0170(13) 0.0029(14) 0.0010(10) -0.0011(12)
C7 0.0060(12) 0.0275(18) 0.0195(14) 0.0021(13) -0.0009(10) -0.0017(11)
C12 0.0186(15) 0.042(2) 0.0230(15) 0.0094(15) 0.0042(11) 0.0028(14)
C11 0.0199(15) 0.047(2) 0.0175(14) -0.0035(15) -0.0013(11) 0.0012(14)

loop_
_atom_type_symbol
_atom_type_description
_atom_type_scat_dispersion_real
_atom_type_scat_dispersion_imag
_atom_type_scat_source
C C 0.0181 0.0091 'International Tables Vol C Tables 4.2.6.8 and 6.1.1.4'
H H 0.0000 0.0000 'International Tables Vol C Tables 4.2.6.8 and 6.1.1.4'
N N 0.0311 0.0180 'International Tables Vol C Tables 4.2.6.8 and 6.1.1.4'
O O 0.0492 0.0322 'International Tables Vol C Tables 4.2.6.8 and 6.1.1.4'

loop_
_geom_angle_atom_site_label_1
_geom_angle_atom_site_label_2
_geom_angle_atom_site_label_3
_geom_angle
H1SB O1S H1SA 106(2)
C7 O6 C6 60.96(17)
C13 O13 O13' 108.3(2)
O13 O13' H13' 109.5
C1 N2 C3 115.7(2)
C1 N2 H2 122.2
C3 N2 H2 122.2
C2' N1' C1'A 108.8(2)
C2' N1' H1' 125.6
C1'A N1' H1' 125.6
C7' C6' C5' 121.5(3)
C7' C6' H6' 119.3
C5' C6' H6' 119.3
C4' C5' C6' 120.8(3)
C4' C5' H5' 119.6
C6' C5' H5' 119.6
C5' C4' C3'A 118.8(3)
C5' C4' H4' 120.6
C3'A C4' H4' 120.6
C4' C3'A C1'A 119.6(3)
C4' C3'A C3' 133.7(3)
C1'A C3'A C3' 106.6(3)
C2' C3' C3'A 106.0(3)
C2' C3' C10 126.3(3)
C3'A C3' C10 127.5(3)
C3' C10 C3 112.7(3)
C3' C10 H10A 109.0
C3 C10 H10A 109.0
C3' C10 H10B 109.0
C3 C10 H10B 109.0
H10A C10 H10B 107.8
N2 C3 C10 112.1(2)
N2 C3 C4 103.1(2)
C10 C3 C4 112.7(3)
N2 C3 H3 109.6
C10 C3 H3 109.6
C4 C3 H3 109.6
C3 C4 C9 104.1(2)
C3 C4 C5 114.7(2)
C9 C4 C5 112.1(2)
C3 C4 H4 108.6
C9 C4 H4 108.6
C5 C4 H4 108.6
C23 C9 C1 107.4(2)
C23 C9 C4 113.2(3)
C1 C9 C4 103.1(2)
C23 C9 C8 110.8(2)
C1 C9 C8 111.2(3)
C4 C9 C8 110.9(2)
O23 C23 C22 120.3(3)
O23 C23 C9 122.1(3)
C22 C23 C9 117.6(3)
C23 C22 C21 107.1(2)
C23 C22 H22A 110.3
C21 C22 H22A 110.3
C23 C22 H22B 110.3
C21 C22 H22B 110.3
H22A C22 H22B 108.6
C22 C21 C17 113.3(2)
C22 C21 C14 114.5(2)
C17 C21 C14 106.1(2)
C22 C21 H21 107.6
C17 C21 H21 107.6
C14 C21 H21 107.6
C18 C17 C21 112.1(3)
C18 C17 C16 118.0(3)
C21 C17 C16 103.6(2)
C18 C17 H17 107.6
C21 C17 H17 107.6
C16 C17 H17 107.6
O18 C18 C25 118.8(3)
O18 C18 C17 122.3(3)
C25 C18 C17 118.8(3)
C18 C25 H25A 109.5
C18 C25 H25B 109.5
H25A C25 H25B 109.5
C18 C25 H25C 109.5
H25A C25 H25C 109.5
H25B C25 H25C 109.5
C24 C16 C15 110.8(3)
C24 C16 C17 117.4(3)
C15 C16 C17 100.7(2)
C24 C16 H16 109.2
C15 C16 H16 109.2
C17 C16 H16 109.2
C16 C24 H24A 109.5
C16 C24 H24B 109.5
H24A C24 H24B 109.5
C16 C24 H24C 109.5
H24A C24 H24C 109.5
H24B C24 H24C 109.5
C16 C15 C14 106.5(3)
C16 C15 H15A 110.4
C14 C15 H15A 110.4
C16 C15 H15B 110.4
C14 C15 H15B 110.4
H15A C15 H15B 108.6
C13 C14 C15 111.3(3)
C13 C14 C21 116.7(2)
C15 C14 C21 104.1(2)
C13 C14 H14 108.1
C15 C14 H14 108.1
C21 C14 H14 108.1
O13 C13 C14 110.0(2)
O13 C13 C8 107.2(2)
C14 C13 C8 116.5(3)
O13 C13 H13 107.6
C14 C13 H13 107.6
C8 C13 H13 107.6
C7 C8 C13 111.0(3)
C7 C8 C9 104.1(2)
C13 C8 C9 119.7(2)
C7 C8 H8 107.1
C13 C8 H8 107.1
C9 C8 H8 107.1
O1 C1 N2 126.2(3)
O1 C1 C9 126.1(2)
N2 C1 C9 107.7(3)
C6' C7' C1'A 117.8(3)
C6' C7' H7' 121.1
C1'A C7' H7' 121.1
N1' C1'A C7' 130.6(3)
N1' C1'A C3'A 107.9(3)
C7' C1'A C3'A 121.5(3)
N1' C2' C3' 110.5(3)
N1' C2' H2' 124.7
C3' C2' H2' 124.7
C6 C5 C11 115.3(3)
C6 C5 C4 110.5(2)
C11 C5 C4 112.9(3)
C6 C5 H5 105.8
C11 C5 H5 105.8
C4 C5 H5 105.8
O6 C6 C7 58.85(16)
O6 C6 C12 114.2(3)
C7 C6 C12 120.8(3)
O6 C6 C5 113.4(2)
C7 C6 C5 113.2(3)
C12 C6 C5 120.6(3)
O6 C7 C6 60.19(17)
O6 C7 C8 119.1(2)
C6 C7 C8 115.7(3)
O6 C7 H7 116.6
C6 C7 H7 116.6
C8 C7 H7 116.6
C6 C12 H12A 109.5
C6 C12 H12B 109.5
H12A C12 H12B 109.5
C6 C12 H12C 109.5
H12A C12 H12C 109.5
H12B C12 H12C 109.5
C5 C11 H11A 109.5
C5 C11 H11B 109.5
H11A C11 H11B 109.5
C5 C11 H11C 109.5
H11A C11 H11C 109.5
H11B C11 H11C 109.5

loop_
_geom_bond_atom_site_label_1
_geom_bond_atom_site_label_2
_geom_bond_distance
O18 C18 1.212(4)
O1S H1SB 0.824(10)
O1S H1SA 0.826(10)
O1 C1 1.225(4)
O6 C7 1.446(3)
O6 C6 1.466(3)
O23 C23 1.209(4)
O13 C13 1.446(4)
O13 O13' 1.457(3)
O13' H13' 0.8400
N2 C1 1.338(4)
N2 C3 1.456(4)
N2 H2 0.8800
N1' C2' 1.363(4)
N1' C1'A 1.368(4)
N1' H1' 0.8800
C6' C7' 1.372(6)
C6' C5' 1.410(6)
C6' H6' 0.9500
C5' C4' 1.382(5)
C5' H5' 0.9500
C4' C3'A 1.396(4)
C4' H4' 0.9500
C3'A C1'A 1.414(5)
C3'A C3' 1.437(4)
C3' C2' 1.372(4)
C3' C10 1.488(4)
C10 C3 1.536(4)
C10 H10A 0.9900
C10 H10B 0.9900
C3 C4 1.548(4)
C3 H3 1.0000
C4 C9 1.552(4)
C4 C5 1.554(4)
C4 H4 1.0000
C9 C23 1.531(4)
C9 C1 1.543(5)
C9 C8 1.566(4)
C23 C22 1.500(4)
C22 C21 1.534(4)
C22 H22A 0.9900
C22 H22B 0.9900
C21 C17 1.536(4)
C21 C14 1.566(4)
C21 H21 1.0000
C17 C18 1.513(5)
C17 C16 1.547(4)
C17 H17 1.0000
C18 C25 1.500(4)
C25 H25A 0.9800
C25 H25B 0.9800
C25 H25C 0.9800
C16 C24 1.528(4)
C16 C15 1.537(4)
C16 H16 1.0000
C24 H24A 0.9800
C24 H24B 0.9800
C24 H24C 0.9800
C15 C14 1.543(4)
C15 H15A 0.9900
C15 H15B 0.9900
C14 C13 1.522(4)
C14 H14 1.0000
C13 C8 1.547(4)
C13 H13 1.0000
C8 C7 1.520(4)
C8 H8 1.0000
C7' C1'A 1.401(4)
C7' H7' 0.9500
C2' H2' 0.9500
C5 C6 1.516(5)
C5 C11 1.527(4)
C5 H5 1.0000
C6 C7 1.477(4)
C6 C12 1.496(5)
C7 H7 1.0000
C12 H12A 0.9800
C12 H12B 0.9800
C12 H12C 0.9800
C11 H11A 0.9800
C11 H11B 0.9800
C11 H11C 0.9800

loop_
_geom_hbond_atom_site_label_D
_geom_hbond_atom_site_label_H
_geom_hbond_atom_site_label_A
_geom_hbond_distance_DH
_geom_hbond_distance_HA
_geom_hbond_distance_DA
_geom_hbond_angle_DHA
_geom_hbond_site_symmetry_A
O1S H1SB O1 0.824(10) 1.917(11) 2.741(3) 179(5) 2_646
O1S H1SA O23 0.826(10) 1.922(14) 2.738(4) 169(5) 2_656
O13' H13' O1S 0.84 1.93 2.760(4) 171.6 1_455
N2 H2 O18 0.88 2.13 2.941(3) 153.4 2_656
N1' H1' O6 0.88 1.99 2.784(3) 149.7 1_655
N1' H1' O13' 0.88 2.54 3.143(4) 126.0 1_655

loop_
_geom_torsion_atom_site_label_1
_geom_torsion_atom_site_label_2
_geom_torsion_atom_site_label_3
_geom_torsion_atom_site_label_4
_geom_torsion
C7' C6' C5' C4' 1.8(7)
C6' C5' C4' C3'A -1.4(7)
C5' C4' C3'A C1'A 0.7(6)
C5' C4' C3'A C3' 179.2(4)
C4' C3'A C3' C2' -178.9(4)
C1'A C3'A C3' C2' -0.2(4)
C4' C3'A C3' C10 -3.9(7)
C1'A C3'A C3' C10 174.8(3)
C2' C3' C10 C3 101.0(4)
C3'A C3' C10 C3 -73.0(4)
C1 N2 C3 C10 -109.5(3)
C1 N2 C3 C4 12.0(3)
C3' C10 C3 N2 -58.3(3)
C3' C10 C3 C4 -174.1(2)
N2 C3 C4 C9 -22.4(3)
C10 C3 C4 C9 98.7(3)
N2 C3 C4 C5 100.5(3)
C10 C3 C4 C5 -138.4(3)
C3 C4 C9 C23 -91.0(3)
C5 C4 C9 C23 144.4(2)
C3 C4 C9 C1 24.7(3)
C5 C4 C9 C1 -99.9(3)
C3 C4 C9 C8 143.8(3)
C5 C4 C9 C8 19.2(4)
C1 C9 C23 O23 -124.4(3)
C4 C9 C23 O23 -11.4(4)
C8 C9 C23 O23 113.9(3)
C1 C9 C23 C22 58.3(3)
C4 C9 C23 C22 171.4(2)
C8 C9 C23 C22 -63.3(3)
O23 C23 C22 C21 -77.3(3)
C9 C23 C22 C21 100.0(3)
C23 C22 C21 C17 171.2(3)
C23 C22 C21 C14 -66.9(3)
C22 C21 C17 C18 -74.6(4)
C14 C21 C17 C18 159.0(3)
C22 C21 C17 C16 157.2(3)
C14 C21 C17 C16 30.7(3)
C21 C17 C18 O18 11.7(5)
C16 C17 C18 O18 131.8(3)
C21 C17 C18 C25 -168.1(3)
C16 C17 C18 C25 -47.9(5)
C18 C17 C16 C24 72.4(4)
C21 C17 C16 C24 -163.1(3)
C18 C17 C16 C15 -167.3(3)
C21 C17 C16 C15 -42.8(3)
C24 C16 C15 C14 164.6(2)
C17 C16 C15 C14 39.6(3)
C16 C15 C14 C13 -147.6(2)
C16 C15 C14 C21 -21.0(3)
C22 C21 C14 C13 -8.8(4)
C17 C21 C14 C13 116.9(3)
C22 C21 C14 C15 -131.9(3)
C17 C21 C14 C15 -6.2(3)
O13' O13 C13 C14 -69.6(3)
O13' O13 C13 C8 57.9(3)
C15 C14 C13 O13 -45.4(3)
C21 C14 C13 O13 -164.8(2)
C15 C14 C13 C8 -167.6(2)
C21 C14 C13 C8 73.1(3)
O13 C13 C8 C7 43.6(3)
C14 C13 C8 C7 167.2(2)
O13 C13 C8 C9 165.0(3)
C14 C13 C8 C9 -71.4(3)
C23 C9 C8 C7 168.4(3)
C1 C9 C8 C7 49.0(3)
C4 C9 C8 C7 -65.1(3)
C23 C9 C8 C13 43.6(4)
C1 C9 C8 C13 -75.8(3)
C4 C9 C8 C13 170.2(3)
C3 N2 C1 O1 -175.2(3)
C3 N2 C1 C9 4.1(3)
C23 C9 C1 O1 -79.2(3)
C4 C9 C1 O1 161.0(3)
C8 C9 C1 O1 42.1(4)
C23 C9 C1 N2 101.4(3)
C4 C9 C1 N2 -18.4(3)
C8 C9 C1 N2 -137.2(2)
C5' C6' C7' C1'A -1.5(6)
C2' N1' C1'A C7' 179.0(4)
C2' N1' C1'A C3'A -1.3(4)
C6' C7' C1'A N1' -179.5(4)
C6' C7' C1'A C3'A 0.8(6)
C4' C3'A C1'A N1' 179.8(3)
C3' C3'A C1'A N1' 0.9(4)
C4' C3'A C1'A C7' -0.5(5)
C3' C3'A C1'A C7' -179.3(3)
C1'A N1' C2' C3' 1.2(4)
C3'A C3' C2' N1' -0.6(4)
C10 C3' C2' N1' -175.6(3)
C3 C4 C5 C6 -78.4(3)
C9 C4 C5 C6 40.1(3)
C3 C4 C5 C11 52.4(4)
C9 C4 C5 C11 170.9(3)
C7 O6 C6 C12 -112.6(3)
C7 O6 C6 C5 103.9(3)
C11 C5 C6 O6 110.9(3)
C4 C5 C6 O6 -119.6(2)
C11 C5 C6 C7 175.6(2)
C4 C5 C6 C7 -54.9(3)
C11 C5 C6 C12 -30.0(4)
C4 C5 C6 C12 99.6(3)
C6 O6 C7 C8 -104.7(3)
C12 C6 C7 O6 101.4(3)
C5 C6 C7 O6 -104.2(3)
O6 C6 C7 C8 110.2(3)
C12 C6 C7 C8 -148.4(3)
C5 C6 C7 C8 6.0(3)
C13 C8 C7 O6 -108.6(3)
C9 C8 C7 O6 121.3(3)
C13 C8 C7 C6 -177.3(2)
C9 C8 C7 C6 52.6(3)
